data_4130678
loop_
_publ_author_name
'Rieth, Adam J.'
'Tulchinsky, Yuri'
'Dinc\(a, Mircea'

_publ_section_title
;
 High and Reversible Ammonia Uptake in Mesoporous Azolate Metal-Organic
 Frameworks with Open Mn, Co, and Ni Sites.
;
_journal_issue 30
_journal_name_full 'Journal of the American Chemical Society'
_journal_page_first 9401
_journal_page_last 9404
_journal_paper_doi 10.1021/jacs.6b05723
_journal_volume 138
_journal_year 2016
_chemical_formula_sum 'C4.5 H1.5 Cl0.75 Mn0.75 N2.25 O2.4'
_chemical_formula_weight 193.21
_chemical_name_common Mn2Cl2BTDD
_chemical_name_systematic 'Mn2Cl2 bibenzotriazoledibenzodioxin'
_space_group_crystal_system trigonal
_space_group_IT_number 166
_space_group_name_Hall '-R 3 2"'
_space_group_name_H-M_alt 'R -3 m :H'
_atom_sites_solution_hydrogens geom
_atom_sites_solution_primary direct
_atom_sites_solution_secondary difmap
_audit_creation_method SHELXL-2014/7
_cell_angle_alpha 90
_cell_angle_beta 90
_cell_angle_gamma 120
_cell_formula_units_Z 24
_cell_length_a 38.659(4)
_cell_length_b 38.659(4)
_cell_length_c 8.5638(9)
_cell_measurement_reflns_used 23511
_cell_measurement_temperature 100(2)
_cell_measurement_theta_max 28.692
_cell_measurement_theta_min 1.053
_cell_volume 11084(2)
_computing_cell_refinement 'SAINT 7.46A (Bruker-AXS, 2009)'
_computing_data_collection 'APEX2 v2009.9.0 (Bruker-AXS, 2009)'
_computing_data_reduction 'SAINT 7.46A (Bruker-AXS, 2009)'
_computing_structure_refinement 'SHELXL-2014/7 (Sheldrick, 2014)'
_computing_structure_solution 'SHELXS-97 (Sheldrick, 2009)'
_diffrn_ambient_temperature 100(2)
_diffrn_detector_area_resol_mean 8.3
_diffrn_measured_fraction_theta_full 0.995
_diffrn_measured_fraction_theta_max 0.996
_diffrn_measurement_device_type 'Bruker Smart APEX CCD'
_diffrn_measurement_method '\f and \w scans'
_diffrn_radiation_type MoK\a
_diffrn_radiation_wavelength 0.71073
_diffrn_reflns_av_R_equivalents 0.0990
_diffrn_reflns_av_unetI/netI 0.0355
_diffrn_reflns_Laue_measured_fraction_full 0.995
_diffrn_reflns_Laue_measured_fraction_max 0.996
_diffrn_reflns_limit_h_max 52
_diffrn_reflns_limit_h_min -52
_diffrn_reflns_limit_k_max 52
_diffrn_reflns_limit_k_min -51
_diffrn_reflns_limit_l_max 11
_diffrn_reflns_limit_l_min -11
_diffrn_reflns_number 71365
_diffrn_reflns_point_group_measured_fraction_full 0.995
_diffrn_reflns_point_group_measured_fraction_max 0.996
_diffrn_reflns_theta_full 25.242
_diffrn_reflns_theta_max 28.692
_diffrn_reflns_theta_min 1.053
_diffrn_source 'fine-focus sealed tube'
_exptl_absorpt_coefficient_mu 0.638
_exptl_absorpt_process_details 'SADABS (Sheldrick, 2009)'
_exptl_crystal_colour yellow
_exptl_crystal_density_diffrn 0.695
_exptl_crystal_density_meas ?
_exptl_crystal_density_method 'not measured'
_exptl_crystal_description needle
_exptl_crystal_F_000 2278
_exptl_crystal_size_max 0.2
_exptl_crystal_size_mid 0.002
_exptl_crystal_size_min 0.002
_refine_diff_density_max 1.664
_refine_diff_density_min -0.736
_refine_diff_density_rms 0.221
_refine_ls_extinction_method none
_refine_ls_goodness_of_fit_ref 1.105
_refine_ls_hydrogen_treatment constr
_refine_ls_matrix_type full
_refine_ls_number_parameters 111
_refine_ls_number_reflns 3319
_refine_ls_number_restraints 153
_refine_ls_restrained_S_all 1.082
_refine_ls_R_factor_all 0.1154
_refine_ls_R_factor_gt 0.0880
_refine_ls_shift/su_max 0.001
_refine_ls_shift/su_mean 0.000
_refine_ls_structure_factor_coef Fsqd
_refine_ls_weighting_details 'w=1/[\s^2^(Fo^2^)+(0.1605P)^2^+76.5876P] where P=(Fo^2^+2Fc^2^)/3'
_refine_ls_weighting_scheme calc
_refine_ls_wR_factor_gt 0.2584
_refine_ls_wR_factor_ref 0.2843
_reflns_Friedel_coverage 0.000
_reflns_number_gt 2421
_reflns_number_total 3319
_reflns_threshold_expression 'I > 2\s(I)'
_cod_data_source_file ja6b05723_si_002.cif
_cod_data_source_block mnmn1
_cod_depositor_comments
;
The following automatic conversions were performed:

data item '_exptl_crystal_density_meas' value 'not measured' was
changed to '?' -- the value is perceived as not measured.

Automatic conversion script
Id: cif_fix_values 6909 2019-04-08 15:41:33Z antanas 
;
_cod_original_cell_volume 11084(3)
_cod_original_formula_sum 'C4.50 H1.50 Cl0.75 Mn0.75 N2.25 O2.40'
_cod_database_code 4130678
_shelx_shelxl_version_number 2014/7
_shelx_space_group_comment
;
The symmetry employed for this shelxl refinement is uniquely defined
by the following loop, which should always be used as a source of
symmetry information in preference to the above space-group names.
They are only intended as comments.
;

loop_
_space_group_symop_operation_xyz
'x, y, z'
'-y, x-y, z'
'-x+y, -x, z'
'y, x, -z'
'x-y, -y, -z'
'-x, -x+y, -z'
'x+2/3, y+1/3, z+1/3'
'-y+2/3, x-y+1/3, z+1/3'
'-x+y+2/3, -x+1/3, z+1/3'
'y+2/3, x+1/3, -z+1/3'
'x-y+2/3, -y+1/3, -z+1/3'
'-x+2/3, -x+y+1/3, -z+1/3'
'x+1/3, y+2/3, z+2/3'
'-y+1/3, x-y+2/3, z+2/3'
'-x+y+1/3, -x+2/3, z+2/3'
'y+1/3, x+2/3, -z+2/3'
'x-y+1/3, -y+2/3, -z+2/3'
'-x+1/3, -x+y+2/3, -z+2/3'
'-x, -y, -z'
'y, -x+y, -z'
'x-y, x, -z'
'-y, -x, z'
'-x+y, y, z'
'x, x-y, z'
'-x+2/3, -y+1/3, -z+1/3'
'y+2/3, -x+y+1/3, -z+1/3'
'x-y+2/3, x+1/3, -z+1/3'
'-y+2/3, -x+1/3, z+1/3'
'-x+y+2/3, y+1/3, z+1/3'
'x+2/3, x-y+1/3, z+1/3'
'-x+1/3, -y+2/3, -z+2/3'
'y+1/3, -x+y+2/3, -z+2/3'
'x-y+1/3, x+2/3, -z+2/3'
'-y+1/3, -x+2/3, z+2/3'
'-x+y+1/3, y+2/3, z+2/3'
'x+1/3, x-y+2/3, z+2/3'

loop_
_atom_site_label
_atom_site_type_symbol
_atom_site_fract_x
_atom_site_fract_y
_atom_site_fract_z
_atom_site_U_iso_or_equiv
_atom_site_adp_type
_atom_site_occupancy
_atom_site_site_symmetry_order
_atom_site_calc_flag
_atom_site_refinement_flags_posn
_atom_site_refinement_flags_adp
_atom_site_refinement_flags_occupancy
_atom_site_disorder_assembly
_atom_site_disorder_group
Mn1 Mn 0.36959(2) 0.03626(2) 0.8333 0.0251(3) Uani 1 2 d S T P A .
Cl1 Cl 0.39684(4) 0.0000 1.0000 0.0317(4) Uani 1 2 d S T P . .
N1 N 0.31042(12) -0.02291(12) 0.8333 0.0265(10) Uani 1 2 d DS TU P . .
O2 O 0.43031(12) 0.09698(12) 0.8333 0.0360(10) Uani 1 2 d S T P . .
N2A N 0.2837(5) -0.0329(6) 0.719(2) 0.027(5) Uani 0.5 1 d D U P A 1
C1A C 0.2505(4) -0.0678(4) 0.761(3) 0.025(4) Uani 0.5 1 d D U P A 1
C2A C 0.2149(4) -0.0931(4) 0.694(2) 0.026(3) Uani 0.5 1 d D U P A 1
H2A H 0.2082 -0.0873 0.5941 0.031 Uiso 0.5 1 calc R U P A 1
C3A C 0.1889(4) -0.1269(4) 0.7715(19) 0.044(4) Uani 0.5 1 d D U P A 1
O1A O 0.1515(3) -0.1515(3) 0.7082(16) 0.053(4) Uani 0.5 2 d DS TU P A 1
N2B N 0.2839(6) -0.0358(5) 0.719(2) 0.026(5) Uani 0.5 1 d D U P A 2
C1B C 0.2546(3) -0.0737(4) 0.763(3) 0.021(3) Uani 0.5 1 d D U P A 2
C2B C 0.2201(4) -0.0995(4) 0.677(3) 0.038(5) Uani 0.5 1 d D U P A 2
H2B H 0.2140 -0.0924 0.5789 0.046 Uiso 0.5 1 calc R U P A 2
C3B C 0.1961(4) -0.1354(4) 0.747(2) 0.050(5) Uani 0.5 1 d D U P A 2
O1B O 0.1623(3) -0.1623(3) 0.6664(16) 0.065(5) Uani 0.5 2 d DS TU P A 2
O1M O 0.2455(5) 0.0058(6) 0.965(2) 0.079(5) Uiso 0.3 1 d . U P B 3
O1N O 0.2059(8) 0.0000 1.0000 0.180(10) Uiso 0.6 2 d S U P C 4

loop_
_atom_site_aniso_label
_atom_site_aniso_U_11
_atom_site_aniso_U_22
_atom_site_aniso_U_33
_atom_site_aniso_U_23
_atom_site_aniso_U_13
_atom_site_aniso_U_12
Mn1 0.0304(4) 0.0304(4) 0.0141(4) -0.00105(15) 0.00105(15) 0.0148(4)
Cl1 0.0338(5) 0.0449(8) 0.0201(6) 0.0029(5) 0.0014(3) 0.0224(4)
N1 0.0321(18) 0.0321(18) 0.0141(19) -0.0005(8) 0.0005(8) 0.015(2)
O2 0.0440(19) 0.0440(19) 0.026(2) -0.0008(8) 0.0008(8) 0.026(2)
N2A 0.028(9) 0.037(9) 0.014(8) 0.002(6) -0.002(7) 0.015(6)
C1A 0.043(7) 0.029(6) 0.012(4) 0.003(4) -0.005(4) 0.024(5)
C2A 0.032(5) 0.030(5) 0.013(6) 0.005(4) -0.003(4) 0.013(4)
C3A 0.046(6) 0.040(7) 0.022(6) 0.008(5) -0.016(5) 0.004(5)
O1A 0.045(4) 0.045(4) 0.025(7) 0.019(3) -0.019(3) -0.010(5)
N2B 0.034(9) 0.020(6) 0.015(8) 0.000(5) -0.001(7) 0.005(6)
C1B 0.018(4) 0.021(5) 0.025(5) 0.007(4) 0.003(4) 0.010(4)
C2B 0.042(6) 0.045(7) 0.017(5) 0.000(5) -0.005(5) 0.013(6)
C3B 0.050(7) 0.038(7) 0.028(7) 0.011(5) -0.014(5) -0.004(6)
O1B 0.057(5) 0.057(5) 0.024(7) 0.016(4) -0.016(4) -0.014(6)

loop_
_atom_type_symbol
_atom_type_description
_atom_type_scat_dispersion_real
_atom_type_scat_dispersion_imag
_atom_type_scat_source
C C 0.0033 0.0016 'International Tables Vol C Tables 4.2.6.8 and 6.1.1.4'
H H 0.0000 0.0000 'International Tables Vol C Tables 4.2.6.8 and 6.1.1.4'
N N 0.0061 0.0033 'International Tables Vol C Tables 4.2.6.8 and 6.1.1.4'
O O 0.0106 0.0060 'International Tables Vol C Tables 4.2.6.8 and 6.1.1.4'
Cl Cl 0.1484 0.1585 'International Tables Vol C Tables 4.2.6.8 and 6.1.1.4'
Mn Mn 0.3368 0.7283 'International Tables Vol C Tables 4.2.6.8 and 6.1.1.4'

loop_
_geom_angle_atom_site_label_1
_geom_angle_atom_site_label_2
_geom_angle_atom_site_label_3
_geom_angle
_geom_angle_site_symmetry_1
_geom_angle_site_symmetry_3
N2A Mn1 N2A 173.8(14) 12_556 9
N2B Mn1 N2B 170.6(15) 12_556 9
N2A Mn1 N1 86.9(7) 12_556 .
N2A Mn1 N1 86.9(7) 9 .
N2B Mn1 N1 85.3(7) 12_556 .
N2B Mn1 N1 85.3(7) 9 .
N2A Mn1 O2 93.1(7) 12_556 .
N2A Mn1 O2 93.1(7) 9 .
N2B Mn1 O2 94.7(7) 12_556 .
N2B Mn1 O2 94.7(7) 9 .
N1 Mn1 O2 180.0(3) . .
N2A Mn1 Cl1 86.3(6) 12_556 14_544
N2A Mn1 Cl1 93.2(6) 9 14_544
N2B Mn1 Cl1 88.4(5) 12_556 14_544
N2B Mn1 Cl1 91.0(6) 9 14_544
N1 Mn1 Cl1 86.11(3) . 14_544
O2 Mn1 Cl1 93.89(3) . 14_544
N2A Mn1 Cl1 93.2(6) 12_556 .
N2A Mn1 Cl1 86.3(6) 9 .
N2B Mn1 Cl1 91.0(6) 12_556 .
N2B Mn1 Cl1 88.4(5) 9 .
N1 Mn1 Cl1 86.11(3) . .
O2 Mn1 Cl1 93.89(3) . .
Cl1 Mn1 Cl1 172.22(5) 14_544 .
Mn1 Cl1 Mn1 93.77(5) . 9
N2B N1 N2B 109.7(14) . 16_546
N2A N1 N2A 115.6(14) . 16_546
N2B N1 Mn1 125.1(7) . .
N2B N1 Mn1 125.1(7) 16_546 .
N2A N1 Mn1 122.2(7) . .
N2A N1 Mn1 122.2(7) 16_546 .
N1 N2A C1A 107.8(11) . .
N1 N2A Mn1 122.7(9) . 14_544
C1A N2A Mn1 129.2(10) . 14_544
C2A C1A N2A 135.9(18) . .
C2A C1A C1A 119.3(11) . 16_546
N2A C1A C1A 103.2(9) . 16_546
C1A C2A C3A 118.9(17) . .
C2A C3A O1A 119.0(11) . .
C2A C3A C3A 118.2(11) . 16_546
O1A C3A C3A 119.6(8) . 16_546
C3A O1A C3A 120.0(15) 22 .
N1 N2B C1B 105.6(11) . .
N1 N2B Mn1 119.8(8) . 14_544
C1B N2B Mn1 134.1(11) . 14_544
C1B C1B N2B 108.4(10) 16_546 .
C1B C1B C2B 123.9(12) 16_546 .
N2B C1B C2B 126.4(18) . .
C3B C2B C1B 114.4(18) . .
C2B C3B O1B 117.0(12) . .
C2B C3B C3B 117.5(12) . 16_546
O1B C3B C3B 120.8(9) . 16_546
C3B O1B C3B 116.4(16) 22 .

loop_
_geom_bond_atom_site_label_1
_geom_bond_atom_site_label_2
_geom_bond_distance
_geom_bond_site_symmetry_2
Mn1 N2A 2.180(17) 12_556
Mn1 N2A 2.180(17) 9
Mn1 N2B 2.233(16) 12_556
Mn1 N2B 2.233(16) 9
Mn1 N1 2.288(5) .
Mn1 O2 2.347(5) .
Mn1 Cl1 2.5667(10) 14_544
Mn1 Cl1 2.5669(10) .
Cl1 Mn1 2.5670(10) 9
N1 N2B 1.321(11) .
N1 N2B 1.321(11) 16_546
N1 N2A 1.332(11) .
N1 N2A 1.332(11) 16_546
N2A C1A 1.365(12) .
N2A Mn1 2.180(17) 14_544
C1A C2A 1.352(18) .
C1A C1A 1.60(4) 16_546
C2A C3A 1.361(12) .
C3A O1A 1.383(11) .
C3A C3A 1.58(3) 16_546
O1A C3A 1.383(11) 22
N2B C1B 1.384(11) .
N2B Mn1 2.233(16) 14_544
C1B C1B 1.26(5) 16_546
C1B C2B 1.41(2) .
C2B C3B 1.363(13) .
C3B O1B 1.381(11) .
C3B C3B 1.48(4) 16_546
O1B C3B 1.380(11) 22
O1M O1M 0.72(3) 5_557
